data_2019478
loop_
_publ_author_name
'Krause, Jeanette A.'
'Zhao, Daoli'
'Chatterjee, Sayandev'
'Falcon, Roland'
'Stoltz, Kristen'
'Warren, John C.'
'Wiswell, Sara E.'
'Connick, William B.'
'Collins, Sibrina N.'

_publ_section_title
;
 In-house and synchrotron X-ray diffraction studies of
 2-phenyl-1,10-phenanthroline, protonated salts, complexes with gold(III)
 and copper(II), and an orthometallation product with palladium(II)
;
_journal_coeditor_code GZ3246
_journal_issue 3
_journal_name_full 'Acta Crystallographica Section C'
_journal_page_first 260
_journal_page_last 266
_journal_paper_doi 10.1107/S2053229614001843
_journal_volume 70
_journal_year 2014
_chemical_formula_iupac '[Pd Br (C18 H11 N2)]'
_chemical_formula_moiety 'C18 H11 Br N2 Pd'
_chemical_formula_sum 'C18 H11 Br N2 Pd'
_chemical_formula_weight 441.60
_chemical_name_systematic Bromido[2-(phenanthrolin-2-yl)phenyl-\k^3^<i>C</i>^1^,<i>N</i>,<i>N</i>')palladium(II)
_space_group_IT_number 14
_symmetry_cell_setting monoclinic
_symmetry_space_group_name_Hall '-P 2yn'
_symmetry_space_group_name_H-M 'P 1 21/n 1'
_atom_sites_solution_hydrogens geom
_atom_sites_solution_primary direct
_atom_sites_solution_secondary difmap
_audit_creation_method SHELXL-97
_cell_angle_alpha 90.00
_cell_angle_beta 99.9600(10)
_cell_angle_gamma 90.00
_cell_formula_units_Z 4
_cell_length_a 7.8956(7)
_cell_length_b 9.6681(8)
_cell_length_c 19.0436(16)
_cell_measurement_reflns_used 6253
_cell_measurement_temperature 150(2)
_cell_measurement_theta_max 33.22
_cell_measurement_theta_min 3.30
_cell_volume 1431.8(2)
_computing_cell_refinement 'SAINT (Bruker, 2005)'
_computing_data_collection 'APEX2 (Bruker, 2005)'
_computing_data_reduction 'SAINT (Bruker, 2005)'
_computing_molecular_graphics 'SHELXTL (Sheldrick, 2008<i>b</i>)'
_computing_publication_material 'SHELXTL (Sheldrick, 2008<i>b</i>)'
_computing_structure_refinement 'SHELXTL (Sheldrick, 2008<i>b</i>)'
_computing_structure_solution 'SHELXTL (Sheldrick, 2008<i>b</i>)'
_diffrn_ambient_temperature 150(2)
_diffrn_measured_fraction_theta_full 0.990
_diffrn_measured_fraction_theta_max 0.990
_diffrn_measurement_device_type 'Bruker APEXII'
_diffrn_measurement_method 'omega scans'
_diffrn_radiation_monochromator 'Si-<111> channel cut crystal'
_diffrn_radiation_source synchrotron
_diffrn_radiation_type synchrotron
_diffrn_radiation_wavelength 0.77490
_diffrn_reflns_av_R_equivalents 0.0486
_diffrn_reflns_av_sigmaI/netI 0.0373
_diffrn_reflns_limit_h_max 11
_diffrn_reflns_limit_h_min -11
_diffrn_reflns_limit_k_max 13
_diffrn_reflns_limit_k_min -13
_diffrn_reflns_limit_l_max 27
_diffrn_reflns_limit_l_min -27
_diffrn_reflns_number 19447
_diffrn_reflns_theta_full 33.61
_diffrn_reflns_theta_max 33.61
_diffrn_reflns_theta_min 2.90
_exptl_absorpt_coefficient_mu 5.048
_exptl_absorpt_correction_T_max 0.9513
_exptl_absorpt_correction_T_min 0.6594
_exptl_absorpt_correction_type multi-scan
_exptl_absorpt_process_details '(SADABS; Sheldrick, 2008<i>a</i>)'
_exptl_crystal_colour yellow
_exptl_crystal_density_diffrn 2.049
_exptl_crystal_density_method 'not measured'
_exptl_crystal_description needle
_exptl_crystal_F_000 856
_exptl_crystal_size_max 0.09
_exptl_crystal_size_mid 0.02
_exptl_crystal_size_min 0.01
_refine_diff_density_max 1.974
_refine_diff_density_min -1.324
_refine_ls_extinction_method none
_refine_ls_goodness_of_fit_ref 1.045
_refine_ls_hydrogen_treatment constr
_refine_ls_matrix_type full
_refine_ls_number_parameters 199
_refine_ls_number_reflns 4329
_refine_ls_number_restraints 0
_refine_ls_restrained_S_all 1.045
_refine_ls_R_factor_all 0.0414
_refine_ls_R_factor_gt 0.0332
_refine_ls_shift/su_max 0.000
_refine_ls_shift/su_mean 0.000
_refine_ls_structure_factor_coef Fsqd
_refine_ls_weighting_details 'calc w=1/[\s^2^(Fo^2^)+(0.0279P)^2^+2.2043P] where P=(Fo^2^+2Fc^2^)/3'
_refine_ls_weighting_scheme calc
_refine_ls_wR_factor_gt 0.0802
_refine_ls_wR_factor_ref 0.0839
_reflns_number_gt 3673
_reflns_number_total 4329
_reflns_threshold_expression I>2\s(I)
_cod_data_source_file gz3246sup1.cif
_cod_data_source_block VIII
_cod_original_sg_symbol_H-M 'P 21/n'
_cod_database_code 2019478
_cod_database_fobs_code 2019478

loop_
_symmetry_equiv_pos_as_xyz
'x, y, z'
'-x+1/2, y+1/2, -z+1/2'
'-x, -y, -z'
'x-1/2, -y-1/2, z-1/2'

loop_
_atom_site_type_symbol
_atom_site_label
_atom_site_fract_x
_atom_site_fract_y
_atom_site_fract_z
_atom_site_U_iso_or_equiv
_atom_site_adp_type
_atom_site_calc_flag
_atom_site_refinement_flags
_atom_site_occupancy
_atom_site_symmetry_multiplicity
Pd Pd1 0.30417(3) 0.35433(2) 0.049625(11) 0.02670(7) Uani d . 1 1
Br Br1 0.36791(5) 0.13412(4) 0.11219(2) 0.04374(10) Uani d . 1 1
N N1 0.1294(3) 0.2827(2) -0.04421(13) 0.0295(5) Uani d . 1 1
N N2 0.2511(3) 0.5294(2) -0.00139(12) 0.0255(4) Uani d . 1 1
C C1 0.0699(4) 0.1580(3) -0.06638(18) 0.0368(6) Uani d . 1 1
H H1 0.1035 0.0802 -0.0368 0.044 Uiso calc R 1 1
C C2 -0.0401(5) 0.1375(4) -0.13169(19) 0.0421(7) Uani d . 1 1
H H2 -0.0789 0.0470 -0.1457 0.051 Uiso calc R 1 1
C C3 -0.0918(4) 0.2475(4) -0.17528(18) 0.0393(7) Uani d . 1 1
H H3 -0.1661 0.2337 -0.2196 0.047 Uiso calc R 1 1
C C4 -0.0340(4) 0.3814(3) -0.15402(16) 0.0322(6) Uani d . 1 1
C C5 0.0773(4) 0.3931(3) -0.08795(15) 0.0274(5) Uani d . 1 1
C C6 -0.0795(4) 0.5056(4) -0.19475(16) 0.0385(7) Uani d . 1 1
H H6 -0.1539 0.4991 -0.2395 0.046 Uiso calc R 1 1
C C7 -0.0192(4) 0.6315(3) -0.17107(17) 0.0374(7) Uani d . 1 1
H H7 -0.0546 0.7113 -0.1989 0.045 Uiso calc R 1 1
C C8 0.0977(4) 0.6467(3) -0.10438(16) 0.0308(6) Uani d . 1 1
C C9 0.1420(3) 0.5260(3) -0.06472(14) 0.0263(5) Uani d . 1 1
C C10 0.1745(4) 0.7708(3) -0.07658(17) 0.0360(6) Uani d . 1 1
H H10 0.1497 0.8546 -0.1024 0.043 Uiso calc R 1 1
C C11 0.2861(4) 0.7721(3) -0.01197(17) 0.0351(6) Uani d . 1 1
H H11 0.3367 0.8565 0.0067 0.042 Uiso calc R 1 1
C C12 0.3244(4) 0.6473(3) 0.02629(15) 0.0284(5) Uani d . 1 1
C C13 0.4378(4) 0.6226(3) 0.09449(16) 0.0301(6) Uani d . 1 1
C C14 0.5294(4) 0.7276(4) 0.13469(17) 0.0376(7) Uani d . 1 1
H H14 0.5195 0.8209 0.1188 0.045 Uiso calc R 1 1
C C15 0.6359(4) 0.6929(4) 0.19875(18) 0.0436(8) Uani d . 1 1
H H15 0.7004 0.7628 0.2265 0.052 Uiso calc R 1 1
C C16 0.6477(4) 0.5561(4) 0.22202(17) 0.0438(8) Uani d . 1 1
H H16 0.7198 0.5335 0.2658 0.053 Uiso calc R 1 1
C C17 0.5550(4) 0.4523(4) 0.18179(16) 0.0366(6) Uani d . 1 1
H H17 0.5645 0.3596 0.1986 0.044 Uiso calc R 1 1
C C18 0.4486(4) 0.4818(3) 0.11746(15) 0.0301(6) Uani d . 1 1

loop_
_atom_site_aniso_label
_atom_site_aniso_U_11
_atom_site_aniso_U_22
_atom_site_aniso_U_33
_atom_site_aniso_U_12
_atom_site_aniso_U_13
_atom_site_aniso_U_23
Pd1 0.02900(11) 0.02766(11) 0.02409(10) 0.00047(8) 0.00645(7) 0.00217(7)
Br1 0.0526(2) 0.03584(18) 0.04332(19) 0.00233(14) 0.00989(15) 0.01310(13)
N1 0.0311(12) 0.0278(11) 0.0303(12) -0.0022(9) 0.0078(9) -0.0028(9)
N2 0.0264(10) 0.0267(10) 0.0242(10) -0.0008(9) 0.0063(8) -0.0036(8)
C1 0.0399(16) 0.0302(14) 0.0416(17) -0.0040(12) 0.0113(13) -0.0041(12)
C2 0.0404(17) 0.0408(17) 0.0456(18) -0.0098(14) 0.0091(14) -0.0156(14)
C3 0.0321(15) 0.0476(18) 0.0376(16) -0.0027(13) 0.0045(12) -0.0146(14)
C4 0.0267(13) 0.0407(16) 0.0298(14) 0.0025(11) 0.0065(11) -0.0049(11)
C5 0.0268(12) 0.0299(13) 0.0266(12) -0.0007(10) 0.0081(10) -0.0039(10)
C6 0.0325(15) 0.0534(19) 0.0290(14) 0.0082(14) 0.0037(11) -0.0006(13)
C7 0.0365(16) 0.0440(17) 0.0317(15) 0.0093(13) 0.0061(12) 0.0053(12)
C8 0.0309(13) 0.0319(14) 0.0311(13) 0.0044(11) 0.0099(11) 0.0038(11)
C9 0.0257(12) 0.0286(12) 0.0259(12) 0.0018(10) 0.0084(10) -0.0003(10)
C10 0.0405(16) 0.0276(14) 0.0414(16) 0.0027(12) 0.0114(13) 0.0043(12)
C11 0.0385(16) 0.0268(13) 0.0418(16) -0.0033(12) 0.0124(13) -0.0007(12)
C12 0.0267(12) 0.0294(13) 0.0301(13) -0.0009(10) 0.0077(10) -0.0040(10)
C13 0.0264(13) 0.0330(14) 0.0318(14) -0.0013(10) 0.0078(10) -0.0061(11)
C14 0.0310(14) 0.0410(17) 0.0413(17) -0.0033(12) 0.0074(12) -0.0131(13)
C15 0.0307(15) 0.059(2) 0.0398(17) -0.0063(14) 0.0037(13) -0.0214(16)
C16 0.0321(15) 0.066(2) 0.0319(15) 0.0025(15) 0.0012(12) -0.0098(15)
C17 0.0337(15) 0.0488(18) 0.0271(13) 0.0045(13) 0.0050(11) 0.0020(12)
C18 0.0260(12) 0.0390(15) 0.0261(13) 0.0016(11) 0.0066(10) -0.0031(11)

loop_
_atom_type_symbol
_atom_type_description
_atom_type_scat_dispersion_real
_atom_type_scat_dispersion_imag
_atom_type_scat_source
C C -0.0020 0.0020 'L. Kissel & R.H. Pratt, Acta Cryst A (1990), A46, 170-175'
H H 0.0000 0.0000 'International Tables Vol C Tables 4.2.6.8 and 6.1.1.4'
N N -0.0031 0.0040 'L. Kissel & R.H. Pratt, Acta Cryst A (1990), A46, 170-175'
Br Br -0.8064 2.7887 'L. Kissel & R.H. Pratt, Acta Cryst A (1990), A46, 170-175'
Pd Pd -1.0437 1.1817 'L. Kissel & R.H. Pratt, Acta Cryst A (1990), A46, 170-175'

loop_
_geom_angle_atom_site_label_1
_geom_angle_atom_site_label_2
_geom_angle_atom_site_label_3
_geom_angle
_geom_angle_publ_flag
N2 Pd1 C18 80.61(11) y
N2 Pd1 N1 79.44(9) y
C18 Pd1 N1 160.04(11) y
N2 Pd1 Br1 179.28(7) y
C18 Pd1 Br1 100.12(9) y?
N1 Pd1 Br1 99.83(7) y
C1 N1 C5 117.3(3) ?
C1 N1 Pd1 133.3(2) ?
C5 N1 Pd1 109.39(18) ?
C12 N2 C9 122.3(2) ?
C12 N2 Pd1 119.81(19) ?
C9 N2 Pd1 117.90(18) ?
N1 C1 C2 122.5(3) ?
N1 C1 H1 118.7 ?
C2 C1 H1 118.7 ?
C3 C2 C1 120.2(3) ?
C3 C2 H2 119.9 ?
C1 C2 H2 119.9 ?
C2 C3 C4 119.5(3) ?
C2 C3 H3 120.2 ?
C4 C3 H3 120.2 ?
C3 C4 C5 116.8(3) ?
C3 C4 C6 125.0(3) ?
C5 C4 C6 118.2(3) ?
N1 C5 C4 123.7(3) ?
N1 C5 C9 117.4(2) ?
C4 C5 C9 119.0(3) ?
C7 C6 C4 121.9(3) ?
C7 C6 H6 119.0 ?
C4 C6 H6 119.0 ?
C6 C7 C8 121.3(3) ?
C6 C7 H7 119.4 ?
C8 C7 H7 119.4 ?
C9 C8 C10 117.2(3) ?
C9 C8 C7 116.8(3) ?
C10 C8 C7 125.9(3) ?
N2 C9 C8 121.3(3) ?
N2 C9 C5 115.9(2) ?
C8 C9 C5 122.8(3) ?
C11 C10 C8 120.6(3) ?
C11 C10 H10 119.7 ?
C8 C10 H10 119.7 ?
C10 C11 C12 119.8(3) ?
C10 C11 H11 120.1 ?
C12 C11 H11 120.1 ?
N2 C12 C11 118.8(3) ?
N2 C12 C13 111.4(2) ?
C11 C12 C13 129.7(3) ?
C14 C13 C18 121.9(3) ?
C14 C13 C12 123.2(3) ?
C18 C13 C12 115.0(2) ?
C13 C14 C15 118.7(3) ?
C13 C14 H14 120.6 ?
C15 C14 H14 120.6 ?
C16 C15 C14 120.2(3) ?
C16 C15 H15 119.9 ?
C14 C15 H15 119.9 ?
C17 C16 C15 120.7(3) ?
C17 C16 H16 119.7 ?
C15 C16 H16 119.7 ?
C18 C17 C16 121.1(3) ?
C18 C17 H17 119.4 ?
C16 C17 H17 119.4 ?
C17 C18 C13 117.4(3) ?
C17 C18 Pd1 129.4(2) ?
C13 C18 Pd1 113.2(2) ?

loop_
_geom_bond_atom_site_label_1
_geom_bond_atom_site_label_2
_geom_bond_distance
_geom_bond_publ_flag
Pd1 N2 1.961(2) y
Pd1 C18 1.995(3) y
Pd1 N1 2.173(2) y
Pd1 Br1 2.4490(4) y
N1 C1 1.335(4) ?
N1 C5 1.373(4) ?
N2 C12 1.344(3) ?
N2 C9 1.356(3) ?
C1 C2 1.403(5) ?
C1 H1 0.9500 ?
C2 C3 1.367(5) ?
C2 H2 0.9500 ?
C3 C4 1.409(4) ?
C3 H3 0.9500 ?
C4 C5 1.410(4) ?
C4 C6 1.441(5) ?
C5 C9 1.424(4) ?
C6 C7 1.355(5) ?
C6 H6 0.9500 ?
C7 C8 1.443(4) ?
C7 H7 0.9500 ?
C8 C9 1.401(4) ?
C8 C10 1.406(4) ?
C10 C11 1.384(4) ?
C10 H10 0.9500 ?
C11 C12 1.415(4) ?
C11 H11 0.9500 ?
C12 C13 1.464(4) ?
C13 C14 1.396(4) ?
C13 C18 1.428(4) ?
C14 C15 1.398(5) ?
C14 H14 0.9500 ?
C15 C16 1.393(6) ?
C15 H15 0.9500 ?
C16 C17 1.392(5) ?
C16 H16 0.9500 ?
C17 C18 1.390(4) ?
C17 H17 0.9500 ?

loop_
_geom_torsion_atom_site_label_1
_geom_torsion_atom_site_label_2
_geom_torsion_atom_site_label_3
_geom_torsion_atom_site_label_4
_geom_torsion
N2 Pd1 N1 C1 178.8(3)
C18 Pd1 N1 C1 176.9(3)
Br1 Pd1 N1 C1 -1.3(3)
N2 Pd1 N1 C5 0.39(18)
C18 Pd1 N1 C5 -1.5(4)
Br1 Pd1 N1 C5 -179.66(17)
C18 Pd1 N2 C12 0.3(2)
N1 Pd1 N2 C12 -179.1(2)
Br1 Pd1 N2 C12 18E1(10)
C18 Pd1 N2 C9 179.3(2)
N1 Pd1 N2 C9 -0.02(19)
Br1 Pd1 N2 C9 -4(6)
C5 N1 C1 C2 0.5(5)
Pd1 N1 C1 C2 -177.8(2)
N1 C1 C2 C3 -0.5(5)
C1 C2 C3 C4 -0.2(5)
C2 C3 C4 C5 0.7(4)
C2 C3 C4 C6 -179.7(3)
C1 N1 C5 C4 0.0(4)
Pd1 N1 C5 C4 178.7(2)
C1 N1 C5 C9 -179.4(3)
Pd1 N1 C5 C9 -0.7(3)
C3 C4 C5 N1 -0.6(4)
C6 C4 C5 N1 179.7(3)
C3 C4 C5 C9 178.8(3)
C6 C4 C5 C9 -0.9(4)
C3 C4 C6 C7 180.0(3)
C5 C4 C6 C7 -0.4(4)
C4 C6 C7 C8 1.6(5)
C6 C7 C8 C9 -1.6(4)
C6 C7 C8 C10 176.6(3)
C12 N2 C9 C8 -1.0(4)
Pd1 N2 C9 C8 -180.0(2)
C12 N2 C9 C5 178.7(2)
Pd1 N2 C9 C5 -0.4(3)
C10 C8 C9 N2 1.5(4)
C7 C8 C9 N2 179.9(3)
C10 C8 C9 C5 -178.1(3)
C7 C8 C9 C5 0.3(4)
N1 C5 C9 N2 0.7(4)
C4 C5 C9 N2 -178.7(2)
N1 C5 C9 C8 -179.7(2)
C4 C5 C9 C8 0.9(4)
C9 C8 C10 C11 -1.3(4)
C7 C8 C10 C11 -179.5(3)
C8 C10 C11 C12 0.5(5)
C9 N2 C12 C11 0.1(4)
Pd1 N2 C12 C11 179.1(2)
C9 N2 C12 C13 -179.4(2)
Pd1 N2 C12 C13 -0.4(3)
C10 C11 C12 N2 0.1(4)
C10 C11 C12 C13 179.5(3)
N2 C12 C13 C14 -179.7(3)
C11 C12 C13 C14 0.9(5)
N2 C12 C13 C18 0.2(3)
C11 C12 C13 C18 -179.2(3)
C18 C13 C14 C15 0.8(5)
C12 C13 C14 C15 -179.3(3)
C13 C14 C15 C16 -0.9(5)
C14 C15 C16 C17 0.4(5)
C15 C16 C17 C18 0.1(5)
C16 C17 C18 C13 -0.2(4)
C16 C17 C18 Pd1 179.6(2)
C14 C13 C18 C17 -0.2(4)
C12 C13 C18 C17 179.8(3)
C14 C13 C18 Pd1 179.9(2)
C12 C13 C18 Pd1 0.0(3)
N2 Pd1 C18 C17 -179.9(3)
N1 Pd1 C18 C17 -178.1(2)
Br1 Pd1 C18 C17 0.1(3)
N2 Pd1 C18 C13 -0.1(2)
N1 Pd1 C18 C13 1.7(4)
Br1 Pd1 C18 C13 179.91(19)
